data_4324805
loop_
_publ_author_name
'Justin J. Wilson'
'Stephen J. Lippard'

_publ_contact_author_address
;Department of Chemisry
Massachusetts Institute of Technology
Cambridge, MA 02139
;
_publ_contact_author_email lippard@mit.edu
_publ_contact_author_name 'Stephen J. Lippard'
_publ_contact_author_phone 617-253-1892
_publ_section_title
;
 Synthesis, Characterization, and Cytotoxicity of Platinum(IV) Carbamate
 Complexes
;
_journal_name_full 'Inorganic Chemistry'
_journal_page_first 3103
_journal_page_last 3115
_journal_paper_doi 10.1021/ic2000816
_journal_volume 50
_journal_year 2011
_chemical_formula_sum 'C16 H44 Cl2 N4 O7 Pt S3'
_chemical_formula_weight 766.72
_chemical_name_common 'Compound 4'
_chemical_name_systematic
; 
 ? 
;
_space_group_IT_number 2
_symmetry_cell_setting triclinic
_symmetry_space_group_name_Hall '-P 1'
_symmetry_space_group_name_H-M 'P -1'
_atom_sites_solution_hydrogens geom
_atom_sites_solution_primary direct
_atom_sites_solution_secondary difmap
_audit_creation_method SHELXL-97
_cell_angle_alpha 89.100(2)
_cell_angle_beta 89.454(2)
_cell_angle_gamma 72.258(2)
_cell_formula_units_Z 2
_cell_length_a 8.9361(10)
_cell_length_b 10.5917(12)
_cell_length_c 16.762(2)
_cell_measurement_reflns_used 9971
_cell_measurement_temperature 100(2)
_cell_measurement_theta_max 28.13
_cell_measurement_theta_min 2.34
_cell_volume 1510.8(3)
_computing_cell_refinement 'Bruker SMART'
_computing_data_collection 'Bruker SMART'
_computing_data_reduction 'Bruker SAINT'
_computing_molecular_graphics 'Bruker SHELXTL'
_computing_publication_material 'Bruker SHELXTL'
_computing_structure_refinement 'SHELXL-97 (Sheldrick, 2008)'
_computing_structure_solution 'SHELXS-97 (Sheldrick, 2008)'
_diffrn_ambient_temperature 100(2)
_diffrn_measured_fraction_theta_full 0.989
_diffrn_measured_fraction_theta_max 0.989
_diffrn_measurement_device_type 'CCD area detector'
_diffrn_measurement_method 'phi and omega scans'
_diffrn_radiation_monochromator graphite
_diffrn_radiation_source 'fine-focus sealed tube'
_diffrn_radiation_type MoK\a
_diffrn_radiation_wavelength 0.71073
_diffrn_reflns_av_R_equivalents 0.0374
_diffrn_reflns_av_sigmaI/netI 0.0345
_diffrn_reflns_limit_h_max 11
_diffrn_reflns_limit_h_min -11
_diffrn_reflns_limit_k_max 14
_diffrn_reflns_limit_k_min -13
_diffrn_reflns_limit_l_max 22
_diffrn_reflns_limit_l_min -22
_diffrn_reflns_number 30171
_diffrn_reflns_theta_full 28.25
_diffrn_reflns_theta_max 28.25
_diffrn_reflns_theta_min 2.02
_exptl_absorpt_coefficient_mu 5.066
_exptl_absorpt_correction_T_max 0.9055
_exptl_absorpt_correction_T_min 0.4624
_exptl_absorpt_correction_type multi-scan
_exptl_absorpt_process_details 'Blessing, 1995'
_exptl_crystal_colour colorless
_exptl_crystal_density_diffrn 1.685
_exptl_crystal_description plate
_exptl_crystal_F_000 768
_exptl_crystal_size_max 0.18
_exptl_crystal_size_mid 0.05
_exptl_crystal_size_min 0.02
_refine_diff_density_max 1.753
_refine_diff_density_min -1.231
_refine_diff_density_rms 0.115
_refine_ls_extinction_method none
_refine_ls_goodness_of_fit_ref 1.042
_refine_ls_hydrogen_treatment constr
_refine_ls_matrix_type full
_refine_ls_number_parameters 339
_refine_ls_number_reflns 7386
_refine_ls_number_restraints 18
_refine_ls_restrained_S_all 1.050
_refine_ls_R_factor_all 0.0290
_refine_ls_R_factor_gt 0.0232
_refine_ls_shift/su_max 0.002
_refine_ls_shift/su_mean 0.000
_refine_ls_structure_factor_coef Fsqd
_refine_ls_weighting_details 'calc w=1/[\s^2^(Fo^2^)+(0.0254P)^2^+1.0773P] where P=(Fo^2^+2Fc^2^)/3'
_refine_ls_weighting_scheme calc
_refine_ls_wR_factor_gt 0.0524
_refine_ls_wR_factor_ref 0.0545
_reflns_number_gt 6640
_reflns_number_total 7386
_reflns_threshold_expression >2sigma(I)
_cod_data_source_file ic2000816_si_003_2.cif
_cod_data_source_block Compound_4
_cod_database_code 4324805

loop_
_symmetry_equiv_pos_as_xyz
'x, y, z'
'-x, -y, -z'

loop_
_atom_site_label
_atom_site_type_symbol
_atom_site_fract_x
_atom_site_fract_y
_atom_site_fract_z
_atom_site_U_iso_or_equiv
_atom_site_adp_type
_atom_site_occupancy
_atom_site_symmetry_multiplicity
_atom_site_calc_flag
_atom_site_refinement_flags
_atom_site_disorder_assembly
_atom_site_disorder_group
Pt1 Pt 0.266518(12) 0.481642(11) 0.244564(7) 0.01309(4) Uani 1 1 d . . .
Cl1 Cl 0.40214(8) 0.59252(7) 0.31924(5) 0.02100(15) Uani 1 1 d . . .
N1 N 0.3481(3) 0.3203(2) 0.31774(15) 0.0164(5) Uani 1 1 d . . .
H1A H 0.3248 0.2500 0.2965 0.025 Uiso 1 1 calc R . .
H1B H 0.3017 0.3382 0.3666 0.025 Uiso 1 1 calc R . .
H1C H 0.4540 0.3005 0.3228 0.025 Uiso 1 1 calc R . .
Cl2 Cl 0.17710(9) 0.65928(7) 0.15519(5) 0.02302(16) Uani 1 1 d . . .
N2 N 0.1416(3) 0.3847(3) 0.18216(15) 0.0190(5) Uani 1 1 d . . .
H2A H 0.2008 0.3416 0.1406 0.028 Uiso 1 1 calc R . .
H2B H 0.0524 0.4443 0.1631 0.028 Uiso 1 1 calc R . .
H2C H 0.1160 0.3250 0.2148 0.028 Uiso 1 1 calc R . .
N3 N -0.0784(3) 0.6290(2) 0.41748(15) 0.0176(5) Uani 1 1 d . . .
H3 H -0.1088 0.6026 0.4632 0.021 Uiso 1 1 calc R . .
N4 N 0.6641(3) 0.2589(2) 0.12748(15) 0.0180(5) Uani 1 1 d . . .
H4 H 0.7087 0.3224 0.1261 0.022 Uiso 1 1 calc R . .
O1 O 0.0696(2) 0.5681(2) 0.30707(12) 0.0164(4) Uani 1 1 d . . .
O2 O 0.1232(3) 0.4410(2) 0.41950(13) 0.0250(5) Uani 1 1 d . . .
O3 O 0.4625(2) 0.4144(2) 0.17862(13) 0.0168(4) Uani 1 1 d . . .
O4 O 0.4338(2) 0.2136(2) 0.15099(14) 0.0245(5) Uani 1 1 d . . .
C1 C 0.0449(3) 0.5419(3) 0.38204(18) 0.0161(6) Uani 1 1 d . . .
C2 C -0.1697(3) 0.7631(3) 0.39001(19) 0.0209(6) Uani 1 1 d . . .
C3 C -0.0616(4) 0.8487(3) 0.3801(2) 0.0325(8) Uani 1 1 d . . .
H3A H -0.0079 0.8505 0.4306 0.049 Uiso 1 1 calc R . .
H3B H -0.1236 0.9391 0.3649 0.049 Uiso 1 1 calc R . .
H3C H 0.0165 0.8119 0.3385 0.049 Uiso 1 1 calc R . .
C4 C -0.2898(4) 0.8182(4) 0.4563(2) 0.0343(9) Uani 1 1 d . . .
H4A H -0.3636 0.7662 0.4600 0.051 Uiso 1 1 calc R . .
H4B H -0.3476 0.9110 0.4442 0.051 Uiso 1 1 calc R . .
H4C H -0.2352 0.8126 0.5073 0.051 Uiso 1 1 calc R . .
C5 C -0.2539(4) 0.7587(4) 0.3120(2) 0.0306(8) Uani 1 1 d . . .
H5A H -0.1762 0.7226 0.2701 0.046 Uiso 1 1 calc R . .
H5B H -0.3177 0.8486 0.2969 0.046 Uiso 1 1 calc R . .
H5C H -0.3219 0.7022 0.3190 0.046 Uiso 1 1 calc R . .
C6 C 0.5133(3) 0.2906(3) 0.15319(17) 0.0154(6) Uani 1 1 d . . .
C7 C 0.7592(3) 0.1260(3) 0.10153(19) 0.0193(6) Uani 1 1 d . . .
C8 C 0.6914(4) 0.0890(4) 0.0255(2) 0.0293(8) Uani 1 1 d . . .
H8A H 0.5824 0.0910 0.0352 0.044 Uiso 1 1 calc R . .
H8B H 0.7537 -0.0003 0.0096 0.044 Uiso 1 1 calc R . .
H8C H 0.6944 0.1526 -0.0171 0.044 Uiso 1 1 calc R . .
C9 C 0.9233(4) 0.1363(3) 0.0846(2) 0.0300(8) Uani 1 1 d . . .
H9A H 0.9180 0.2004 0.0411 0.045 Uiso 1 1 calc R . .
H9B H 0.9934 0.0493 0.0692 0.045 Uiso 1 1 calc R . .
H9C H 0.9639 0.1658 0.1326 0.045 Uiso 1 1 calc R . .
C10 C 0.7685(4) 0.0240(3) 0.1674(2) 0.0305(8) Uani 1 1 d . . .
H10A H 0.8005 0.0553 0.2172 0.046 Uiso 1 1 calc R . .
H10B H 0.8458 -0.0602 0.1527 0.046 Uiso 1 1 calc R . .
H10C H 0.6653 0.0109 0.1747 0.046 Uiso 1 1 calc R . .
S1 S 0.17754(10) 1.01211(8) 0.27861(6) 0.02861(19) Uani 1 1 d D . .
O5 O 0.1571(3) 1.1588(2) 0.27737(17) 0.0352(6) Uani 1 1 d D . .
C12 C 0.2839(5) 0.9498(4) 0.3674(2) 0.0402(10) Uani 1 1 d D . .
H12A H 0.3767 0.9805 0.3698 0.060 Uiso 1 1 calc R . .
H12B H 0.3170 0.8526 0.3673 0.060 Uiso 1 1 calc R . .
H12C H 0.2165 0.9819 0.4139 0.060 Uiso 1 1 calc R . .
C13 C 0.3306(5) 0.9415(4) 0.2093(2) 0.0384(9) Uani 1 1 d D . .
H13A H 0.2930 0.9676 0.1550 0.058 Uiso 1 1 calc R . .
H13B H 0.3629 0.8447 0.2146 0.058 Uiso 1 1 calc R . .
H13C H 0.4206 0.9732 0.2201 0.058 Uiso 1 1 calc R . .
S2 S 0.78838(9) 0.24250(9) 0.39131(5) 0.02805(19) Uani 1 1 d . . .
O6 O 0.6576(3) 0.1894(2) 0.36746(16) 0.0322(6) Uani 1 1 d . . .
C14 C 0.8089(4) 0.3496(3) 0.3122(2) 0.0278(7) Uani 1 1 d . . .
H14A H 0.8462 0.2975 0.2641 0.042 Uiso 1 1 calc R . .
H14B H 0.8849 0.3948 0.3273 0.042 Uiso 1 1 calc R . .
H14C H 0.7070 0.4154 0.3015 0.042 Uiso 1 1 calc R . .
C15 C 0.7062(5) 0.3665(4) 0.4635(2) 0.0404(9) Uani 1 1 d . . .
H15A H 0.6128 0.4319 0.4413 0.061 Uiso 1 1 calc R . .
H15B H 0.7839 0.4106 0.4775 0.061 Uiso 1 1 calc R . .
H15C H 0.6767 0.3252 0.5113 0.061 Uiso 1 1 calc R . .
S3 S 0.74154(16) 0.56902(12) 0.05051(9) 0.0300(4) Uani 0.700(4) 1 d PD A 1
O7 O 0.8473(5) 0.4598(5) 0.1007(3) 0.0253(10) Uani 0.700(4) 1 d PD A 1
C16 C 0.8317(15) 0.6885(11) 0.0314(9) 0.095(4) Uani 0.700(4) 1 d PD A 1
H16A H 0.8610 0.7198 0.0819 0.143 Uiso 0.700(4) 1 calc PR A 1
H16B H 0.7592 0.7630 0.0024 0.143 Uiso 0.700(4) 1 calc PR A 1
H16C H 0.9262 0.6508 -0.0010 0.143 Uiso 0.700(4) 1 calc PR A 1
C17 C 0.6061(10) 0.6772(7) 0.1226(4) 0.079(3) Uani 0.700(4) 1 d PD A 1
H17A H 0.5556 0.6241 0.1553 0.118 Uiso 0.700(4) 1 calc PR A 1
H17B H 0.5256 0.7461 0.0937 0.118 Uiso 0.700(4) 1 calc PR A 1
H17C H 0.6651 0.7187 0.1570 0.118 Uiso 0.700(4) 1 calc PR A 1
S3A S 0.7067(4) 0.6100(3) 0.1061(2) 0.0309(10) Uani 0.300(4) 1 d PD A 2
O7A O 0.8182(13) 0.4816(10) 0.1356(6) 0.028(3) Uani 0.300(4) 1 d PD A 2
C16A C 0.5850(13) 0.5592(11) 0.0298(7) 0.0309(10) Uani 0.300(4) 1 d PD A 2
H16D H 0.5116 0.5200 0.0567 0.046 Uiso 0.300(4) 1 calc PR A 2
H16F H 0.6539 0.4938 -0.0058 0.046 Uiso 0.300(4) 1 calc PR A 2
H16H H 0.5259 0.6371 -0.0015 0.046 Uiso 0.300(4) 1 calc PR A 2
C17A C 0.819(2) 0.666(2) 0.0283(10) 0.0309(10) Uani 0.300(4) 1 d PD A 2
H17D H 0.9000 0.6978 0.0533 0.046 Uiso 0.300(4) 1 calc PR A 2
H17F H 0.7484 0.7389 -0.0028 0.046 Uiso 0.300(4) 1 calc PR A 2
H17H H 0.8699 0.5926 -0.0071 0.046 Uiso 0.300(4) 1 calc PR A 2

loop_
_atom_site_aniso_label
_atom_site_aniso_U_11
_atom_site_aniso_U_22
_atom_site_aniso_U_33
_atom_site_aniso_U_23
_atom_site_aniso_U_13
_atom_site_aniso_U_12
Pt1 0.01172(5) 0.01227(6) 0.01415(6) 0.00018(4) 0.00207(4) -0.00206(4)
Cl1 0.0202(3) 0.0180(4) 0.0249(4) -0.0050(3) -0.0008(3) -0.0057(3)
N1 0.0175(12) 0.0123(12) 0.0170(13) 0.0005(10) 0.0030(9) -0.0011(9)
Cl2 0.0250(4) 0.0196(4) 0.0207(4) 0.0059(3) 0.0030(3) -0.0015(3)
N2 0.0165(12) 0.0198(13) 0.0207(13) -0.0037(11) -0.0004(10) -0.0057(10)
N3 0.0201(12) 0.0142(13) 0.0161(13) 0.0037(10) 0.0045(10) -0.0017(10)
N4 0.0156(12) 0.0152(13) 0.0237(14) -0.0024(11) 0.0052(10) -0.0053(10)
O1 0.0149(9) 0.0189(11) 0.0128(10) -0.0003(8) 0.0033(8) -0.0011(8)
O2 0.0295(12) 0.0180(11) 0.0198(12) 0.0048(9) 0.0078(9) 0.0040(9)
O3 0.0136(9) 0.0146(10) 0.0222(11) -0.0045(9) 0.0068(8) -0.0043(8)
O4 0.0182(11) 0.0213(12) 0.0358(14) -0.0078(10) 0.0100(9) -0.0086(9)
C1 0.0171(13) 0.0159(15) 0.0157(14) -0.0018(12) 0.0033(11) -0.0058(11)
C2 0.0192(14) 0.0144(15) 0.0234(16) 0.0037(13) 0.0051(12) 0.0028(12)
C3 0.0331(19) 0.0160(17) 0.048(2) 0.0027(16) 0.0025(16) -0.0069(14)
C4 0.0326(19) 0.0257(19) 0.032(2) 0.0038(16) 0.0101(15) 0.0095(14)
C5 0.0214(16) 0.037(2) 0.0281(19) 0.0068(16) -0.0022(13) -0.0012(14)
C6 0.0152(13) 0.0176(15) 0.0124(14) -0.0003(12) 0.0034(10) -0.0037(11)
C7 0.0151(14) 0.0193(16) 0.0205(16) -0.0039(13) 0.0044(11) -0.0010(11)
C8 0.0237(16) 0.033(2) 0.0269(18) -0.0123(15) -0.0001(13) -0.0024(14)
C9 0.0174(15) 0.0289(19) 0.041(2) -0.0095(16) 0.0092(14) -0.0033(13)
C10 0.0298(18) 0.0219(18) 0.034(2) 0.0030(15) 0.0051(15) 0.0005(14)
S1 0.0229(4) 0.0204(4) 0.0458(5) 0.0062(4) -0.0062(4) -0.0115(3)
O5 0.0241(12) 0.0159(12) 0.0632(19) 0.0068(12) 0.0052(12) -0.0030(9)
C12 0.049(2) 0.024(2) 0.043(2) -0.0005(17) -0.0125(19) -0.0051(17)
C13 0.045(2) 0.025(2) 0.045(2) -0.0023(18) -0.0012(18) -0.0104(17)
S2 0.0211(4) 0.0257(4) 0.0337(5) -0.0014(4) -0.0084(3) -0.0013(3)
O6 0.0251(12) 0.0236(13) 0.0460(16) 0.0031(11) -0.0088(11) -0.0047(10)
C14 0.0212(16) 0.0317(19) 0.0310(19) -0.0059(15) 0.0017(13) -0.0082(14)
C15 0.049(2) 0.042(2) 0.027(2) -0.0072(18) 0.0011(17) -0.0076(19)
S3 0.0390(7) 0.0182(7) 0.0297(9) -0.0026(5) -0.0160(6) -0.0036(5)
O7 0.021(2) 0.019(2) 0.035(3) 0.000(2) -0.0056(19) -0.0045(16)
C16 0.076(6) 0.061(7) 0.166(11) 0.028(7) -0.040(6) -0.047(5)
C17 0.094(6) 0.055(5) 0.045(4) -0.008(4) 0.003(4) 0.041(4)
S3A 0.0307(16) 0.0300(18) 0.029(2) 0.0041(14) -0.0052(12) -0.0043(13)
O7A 0.027(5) 0.018(5) 0.036(7) 0.001(5) -0.014(5) 0.000(4)
C16A 0.0307(16) 0.0300(18) 0.029(2) 0.0041(14) -0.0052(12) -0.0043(13)
C17A 0.0307(16) 0.0300(18) 0.029(2) 0.0041(14) -0.0052(12) -0.0043(13)

loop_
_atom_type_symbol
_atom_type_description
_atom_type_scat_dispersion_real
_atom_type_scat_dispersion_imag
_atom_type_scat_source
C C 0.0033 0.0016 'International Tables Vol C Tables 4.2.6.8 and 6.1.1.4'
H H 0.0000 0.0000 'International Tables Vol C Tables 4.2.6.8 and 6.1.1.4'
N N 0.0061 0.0033 'International Tables Vol C Tables 4.2.6.8 and 6.1.1.4'
O O 0.0106 0.0060 'International Tables Vol C Tables 4.2.6.8 and 6.1.1.4'
Cl Cl 0.1484 0.1585 'International Tables Vol C Tables 4.2.6.8 and 6.1.1.4'
S S 0.1246 0.1234 'International Tables Vol C Tables 4.2.6.8 and 6.1.1.4'
Pt Pt -1.7033 8.3905 'International Tables Vol C Tables 4.2.6.8 and 6.1.1.4'

loop_
_geom_angle_atom_site_label_1
_geom_angle_atom_site_label_2
_geom_angle_atom_site_label_3
_geom_angle
O3 Pt1 O1 174.06(8)
O3 Pt1 N2 94.89(9)
O1 Pt1 N2 88.02(9)
O3 Pt1 N1 88.65(9)
O1 Pt1 N1 96.54(9)
N2 Pt1 N1 90.00(10)
O3 Pt1 Cl1 87.04(6)
O1 Pt1 Cl1 90.12(6)
N2 Pt1 Cl1 177.95(7)
N1 Pt1 Cl1 89.36(7)
O3 Pt1 Cl2 89.25(6)
O1 Pt1 Cl2 85.67(6)
N2 Pt1 Cl2 88.14(8)
N1 Pt1 Cl2 177.07(7)
Cl1 Pt1 Cl2 92.57(3)
Pt1 N1 H1A 109.5
Pt1 N1 H1B 109.5
H1A N1 H1B 109.5
Pt1 N1 H1C 109.5
H1A N1 H1C 109.5
H1B N1 H1C 109.5
Pt1 N2 H2A 109.5
Pt1 N2 H2B 109.5
H2A N2 H2B 109.5
Pt1 N2 H2C 109.5
H2A N2 H2C 109.5
H2B N2 H2C 109.5
C1 N3 C2 128.6(3)
C1 N3 H3 115.7
C2 N3 H3 115.7
C6 N4 C7 125.0(3)
C6 N4 H4 117.5
C7 N4 H4 117.5
C1 O1 Pt1 125.33(18)
C6 O3 Pt1 122.22(18)
O2 C1 O1 124.4(3)
O2 C1 N3 119.8(3)
O1 C1 N3 115.7(3)
N3 C2 C3 109.7(2)
N3 C2 C5 111.4(3)
C3 C2 C5 110.3(3)
N3 C2 C4 105.4(3)
C3 C2 C4 109.9(3)
C5 C2 C4 110.0(3)
C2 C3 H3A 109.5
C2 C3 H3B 109.5
H3A C3 H3B 109.5
C2 C3 H3C 109.5
H3A C3 H3C 109.5
H3B C3 H3C 109.5
C2 C4 H4A 109.5
C2 C4 H4B 109.5
H4A C4 H4B 109.5
C2 C4 H4C 109.5
H4A C4 H4C 109.5
H4B C4 H4C 109.5
C2 C5 H5A 109.5
C2 C5 H5B 109.5
H5A C5 H5B 109.5
C2 C5 H5C 109.5
H5A C5 H5C 109.5
H5B C5 H5C 109.5
O4 C6 O3 125.1(3)
O4 C6 N4 123.5(3)
O3 C6 N4 111.4(2)
N4 C7 C10 110.6(3)
N4 C7 C8 110.1(2)
C10 C7 C8 111.2(3)
N4 C7 C9 105.8(3)
C10 C7 C9 109.3(3)
C8 C7 C9 109.6(3)
C7 C8 H8A 109.5
C7 C8 H8B 109.5
H8A C8 H8B 109.5
C7 C8 H8C 109.5
H8A C8 H8C 109.5
H8B C8 H8C 109.5
C7 C9 H9A 109.5
C7 C9 H9B 109.5
H9A C9 H9B 109.5
C7 C9 H9C 109.5
H9A C9 H9C 109.5
H9B C9 H9C 109.5
C7 C10 H10A 109.5
C7 C10 H10B 109.5
H10A C10 H10B 109.5
C7 C10 H10C 109.5
H10A C10 H10C 109.5
H10B C10 H10C 109.5
O5 S1 C13 105.70(17)
O5 S1 C12 105.35(17)
C13 S1 C12 97.7(2)
S1 C12 H12A 109.5
S1 C12 H12B 109.5
H12A C12 H12B 109.5
S1 C12 H12C 109.5
H12A C12 H12C 109.5
H12B C12 H12C 109.5
S1 C13 H13A 109.5
S1 C13 H13B 109.5
H13A C13 H13B 109.5
S1 C13 H13C 109.5
H13A C13 H13C 109.5
H13B C13 H13C 109.5
O6 S2 C14 106.06(15)
O6 S2 C15 105.95(18)
C14 S2 C15 97.71(18)
S2 C14 H14A 109.5
S2 C14 H14B 109.5
H14A C14 H14B 109.5
S2 C14 H14C 109.5
H14A C14 H14C 109.5
H14B C14 H14C 109.5
S2 C15 H15A 109.5
S2 C15 H15B 109.5
H15A C15 H15B 109.5
S2 C15 H15C 109.5
H15A C15 H15C 109.5
H15B C15 H15C 109.5
O7 S3 C16 109.6(5)
O7 S3 C17 104.6(3)
C16 S3 C17 91.2(6)
O7A S3A C17A 104.0(8)
O7A S3A C16A 104.2(6)
C17A S3A C16A 91.8(7)
S3A C16A H16D 109.5
S3A C16A H16F 109.5
H16D C16A H16F 109.5
S3A C16A H16H 109.5
H16D C16A H16H 109.5
H16F C16A H16H 109.5
S3A C17A H17D 109.5
S3A C17A H17F 109.5
H17D C17A H17F 109.5
S3A C17A H17H 109.5
H17D C17A H17H 109.5
H17F C17A H17H 109.5

loop_
_geom_bond_atom_site_label_1
_geom_bond_atom_site_label_2
_geom_bond_distance
Pt1 O3 2.0061(19)
Pt1 O1 2.0117(19)
Pt1 N2 2.037(2)
Pt1 N1 2.037(2)
Pt1 Cl1 2.3145(7)
Pt1 Cl2 2.3326(8)
N1 H1A 0.9100
N1 H1B 0.9100
N1 H1C 0.9100
N2 H2A 0.9100
N2 H2B 0.9100
N2 H2C 0.9100
N3 C1 1.343(4)
N3 C2 1.475(4)
N3 H3 0.8800
N4 C6 1.353(4)
N4 C7 1.475(4)
N4 H4 0.8800
O1 C1 1.314(3)
O2 C1 1.248(4)
O3 C6 1.326(4)
O4 C6 1.236(3)
C2 C3 1.520(5)
C2 C5 1.522(5)
C2 C4 1.531(4)
C3 H3A 0.9800
C3 H3B 0.9800
C3 H3C 0.9800
C4 H4A 0.9800
C4 H4B 0.9800
C4 H4C 0.9800
C5 H5A 0.9800
C5 H5B 0.9800
C5 H5C 0.9800
C7 C10 1.517(5)
C7 C8 1.523(4)
C7 C9 1.527(4)
C8 H8A 0.9800
C8 H8B 0.9800
C8 H8C 0.9800
C9 H9A 0.9800
C9 H9B 0.9800
C9 H9C 0.9800
C10 H10A 0.9800
C10 H10B 0.9800
C10 H10C 0.9800
S1 O5 1.508(2)
S1 C13 1.776(4)
S1 C12 1.779(4)
C12 H12A 0.9800
C12 H12B 0.9800
C12 H12C 0.9800
C13 H13A 0.9800
C13 H13B 0.9800
C13 H13C 0.9800
S2 O6 1.503(2)
S2 C14 1.776(4)
S2 C15 1.781(4)
C14 H14A 0.9800
C14 H14B 0.9800
C14 H14C 0.9800
C15 H15A 0.9800
C15 H15B 0.9800
C15 H15C 0.9800
S3 O7 1.503(4)
S3 C16 1.719(7)
S3 C17 1.846(6)
C16 H16A 0.9800
C16 H16B 0.9800
C16 H16C 0.9800
C17 H17A 0.9800
C17 H17B 0.9800
C17 H17C 0.9800
S3A O7A 1.500(9)
S3A C17A 1.841(12)
S3A C16A 1.875(10)
C16A H16D 0.9800
C16A H16F 0.9800
C16A H16H 0.9800
C17A H17D 0.9800
C17A H17F 0.9800
C17A H17H 0.9800
